data_2227613
loop_
_publ_author_name
'Sankar, C.'
'Pandiarajan, K.'
'Thiruvalluvar, A.'
'Gayathri, P.'

_publ_section_title
;
 (<i>E</i>)-<i>N</i>'-(3,3-Dimethyl-2,6-diphenylpiperidin-4-ylidene)isonicotinohydrazide
;
_journal_coeditor_code HG2726
_journal_issue 11
_journal_name_full 'Acta Crystallographica Section E'
_journal_page_first o2841
_journal_paper_doi 10.1107/S1600536810040936
_journal_volume 66
_journal_year 2010
_chemical_formula_iupac 'C25 H26 N4 O'
_chemical_formula_moiety 'C25 H26 N4 O'
_chemical_formula_structural 'C25 H26 N4 O'
_chemical_formula_sum 'C25 H26 N4 O'
_chemical_formula_weight 398.50
_chemical_melting_point 490
_chemical_name_common piperidine
_chemical_name_systematic (<i>E</i>)-<i>N</i>'-(3,3-dimethyl-2,6-diphenylpiperidin-4-ylidene)isonicotinohydrazide
_space_group_IT_number 2
_symmetry_cell_setting triclinic
_symmetry_space_group_name_Hall '-P 1'
_symmetry_space_group_name_H-M 'P -1'
_atom_sites_solution_hydrogens geom
_atom_sites_solution_primary direct
_atom_sites_solution_secondary difmap
_cell_angle_alpha 65.2930(10)
_cell_angle_beta 78.8230(10)
_cell_angle_gamma 86.9480(10)
_cell_formula_units_Z 2
_cell_length_a 6.21280(10)
_cell_length_b 12.8346(3)
_cell_length_c 15.0022(3)
_cell_measurement_reflns_used 9908
_cell_measurement_temperature 293(2)
_cell_measurement_theta_max 25.0
_cell_measurement_theta_min 1.78
_cell_volume 1065.62(4)
_computing_cell_refinement 'SAINT-NT (Bruker, 2004)'
_computing_data_collection 'APEX2 (Bruker, 2004)'
_computing_data_reduction 'SAINT-NT (Bruker, 2004)'
_computing_molecular_graphics 'ORTEP-3 (Farrugia, 1997)'
_computing_publication_material 'PLATON (Spek, 2009)'
_computing_structure_refinement 'SHELXL97 (Sheldrick, 2008)'
_computing_structure_solution 'SHELXS97 (Sheldrick, 2008)'
_diffrn_ambient_temperature 293(2)
_diffrn_measured_fraction_theta_full 0.990
_diffrn_measured_fraction_theta_max 0.990
_diffrn_measurement_device_type 'Bruker Kappa APEXII CCD diffractometer'
_diffrn_measurement_method '\w and \f scan'
_diffrn_radiation_monochromator graphite
_diffrn_radiation_source 'fine-focus sealed tube'
_diffrn_radiation_type MoK\a
_diffrn_radiation_wavelength 0.71073
_diffrn_reflns_av_R_equivalents 0.0232
_diffrn_reflns_av_sigmaI/netI 0.0205
_diffrn_reflns_limit_h_max 8
_diffrn_reflns_limit_h_min -8
_diffrn_reflns_limit_k_max 17
_diffrn_reflns_limit_k_min -17
_diffrn_reflns_limit_l_max 20
_diffrn_reflns_limit_l_min -20
_diffrn_reflns_number 25613
_diffrn_reflns_theta_full 28.61
_diffrn_reflns_theta_max 28.61
_diffrn_reflns_theta_min 1.78
_exptl_absorpt_coefficient_mu 0.078
_exptl_absorpt_correction_T_max 1.000000
_exptl_absorpt_correction_T_min 0.855902
_exptl_absorpt_correction_type multi-scan
_exptl_absorpt_process_details '(SADABS; Bruker, 2004)'
_exptl_crystal_colour colourless
_exptl_crystal_density_diffrn 1.242
_exptl_crystal_density_method 'Not Measured'
_exptl_crystal_description prism
_exptl_crystal_F_000 424
_exptl_crystal_size_max 0.22
_exptl_crystal_size_mid 0.18
_exptl_crystal_size_min 0.16
_refine_diff_density_max 0.189
_refine_diff_density_min -0.171
_refine_ls_extinction_method none
_refine_ls_goodness_of_fit_ref 1.011
_refine_ls_hydrogen_treatment mixed
_refine_ls_matrix_type full
_refine_ls_number_parameters 281
_refine_ls_number_reflns 5420
_refine_ls_number_restraints 0
_refine_ls_restrained_S_all 1.011
_refine_ls_R_factor_all 0.0671
_refine_ls_R_factor_gt 0.0436
_refine_ls_shift/su_max 0.001
_refine_ls_shift/su_max_lt 0.001
_refine_ls_shift/su_mean <0.001
_refine_ls_structure_factor_coef Fsqd
_refine_ls_weighting_details 'calc w=1/[\s^2^(Fo^2^)+(0.0566P)^2^+0.2037P] where P=(Fo^2^+2Fc^2^)/3'
_refine_ls_weighting_scheme calc
_refine_ls_wR_factor_gt 0.1101
_refine_ls_wR_factor_ref 0.1279
_reflns_number_gt 3821
_reflns_number_total 5420
_reflns_threshold_expression I>2\s(I)
_cod_data_source_file hg2726.cif
_cod_data_source_block I
_cod_database_code 2227613
_cod_database_fobs_code 2227613

loop_
_symmetry_equiv_pos_site_id
_symmetry_equiv_pos_as_xyz
1 x,y,z
2 -x,-y,-z

loop_
_atom_site_aniso_label
_atom_site_aniso_U_11
_atom_site_aniso_U_22
_atom_site_aniso_U_33
_atom_site_aniso_U_12
_atom_site_aniso_U_13
_atom_site_aniso_U_23
O14 0.0718(7) 0.0506(6) 0.0626(7) 0.0153(5) 0.0123(5) -0.0131(5)
N1 0.0559(6) 0.0363(6) 0.0362(6) 0.0060(4) -0.0079(4) -0.0103(4)
N4 0.0519(6) 0.0376(6) 0.0438(6) 0.0072(4) -0.0037(5) -0.0133(5)
N5 0.0587(7) 0.0419(6) 0.0429(6) 0.0118(5) -0.0016(5) -0.0118(5)
N44 0.0746(9) 0.0483(7) 0.0572(8) 0.0074(6) -0.0041(6) -0.0141(6)
C2 0.0412(6) 0.0404(6) 0.0363(6) 0.0043(5) -0.0081(5) -0.0099(5)
C3 0.0481(7) 0.0372(6) 0.0407(7) 0.0047(5) -0.0029(5) -0.0107(5)
C4 0.0490(7) 0.0369(6) 0.0419(7) 0.0051(5) -0.0069(5) -0.0127(5)
C5 0.0582(8) 0.0459(7) 0.0394(7) 0.0141(6) -0.0088(6) -0.0142(6)
C6 0.0439(6) 0.0435(7) 0.0366(6) 0.0047(5) -0.0081(5) -0.0080(5)
C14 0.0518(7) 0.0411(7) 0.0492(7) 0.0073(5) -0.0050(6) -0.0174(6)
C21 0.0491(7) 0.0350(6) 0.0359(6) 0.0016(5) -0.0086(5) -0.0085(5)
C22 0.0531(7) 0.0509(8) 0.0420(7) 0.0086(6) -0.0121(5) -0.0160(6)
C23 0.0582(8) 0.0569(9) 0.0543(8) 0.0116(6) -0.0061(6) -0.0219(7)
C24 0.0834(11) 0.0604(9) 0.0473(8) 0.0067(8) -0.0058(7) -0.0261(7)
C25 0.0870(11) 0.0714(10) 0.0493(9) 0.0103(8) -0.0256(8) -0.0286(8)
C26 0.0597(8) 0.0547(8) 0.0498(8) 0.0094(6) -0.0201(6) -0.0199(7)
C31 0.0533(8) 0.0591(9) 0.0741(10) -0.0079(7) 0.0000(7) -0.0316(8)
C32 0.0834(10) 0.0430(8) 0.0414(7) 0.0117(7) 0.0001(7) -0.0047(6)
C41 0.0488(7) 0.0374(6) 0.0468(7) 0.0052(5) -0.0073(5) -0.0200(5)
C42 0.0485(7) 0.0436(7) 0.0700(10) 0.0042(5) -0.0108(6) -0.0190(7)
C43 0.0585(9) 0.0458(8) 0.0712(10) -0.0030(6) 0.0018(7) -0.0164(7)
C45 0.0665(9) 0.0547(9) 0.0585(9) 0.0187(7) -0.0169(7) -0.0172(7)
C46 0.0484(7) 0.0512(8) 0.0569(8) 0.0087(6) -0.0068(6) -0.0199(7)
C61 0.0513(7) 0.0392(6) 0.0371(6) 0.0028(5) -0.0091(5) -0.0107(5)
C62 0.0575(8) 0.0434(7) 0.0467(7) 0.0056(6) -0.0024(6) -0.0116(6)
C63 0.0793(10) 0.0447(8) 0.0439(8) -0.0021(7) 0.0041(7) -0.0093(6)
C64 0.0909(12) 0.0442(8) 0.0468(8) 0.0019(7) -0.0235(8) -0.0034(6)
C65 0.0661(10) 0.0710(11) 0.0685(11) 0.0096(8) -0.0279(8) 0.0001(9)
C66 0.0509(8) 0.0719(10) 0.0557(9) 0.0046(7) -0.0109(7) 0.0007(8)

loop_
_atom_site_type_symbol
_atom_site_label
_atom_site_fract_x
_atom_site_fract_y
_atom_site_fract_z
_atom_site_U_iso_or_equiv
_atom_site_thermal_displace_type
_atom_site_calc_flag
_atom_site_refinement_flags
_atom_site_occupancy
O O14 1.03274(18) -0.14364(9) 0.56827(8) 0.0695(4) Uani d . 1.000
N N1 0.33045(18) 0.26040(10) 0.65579(8) 0.0448(3) Uani d . 1.000
N N4 0.60062(18) -0.04110(9) 0.69192(8) 0.0467(3) Uani d . 1.000
N N5 0.74773(19) -0.05142(10) 0.61377(9) 0.0514(4) Uani d . 1.000
N N44 0.7572(2) -0.44715(11) 0.90685(10) 0.0642(5) Uani d . 1.000
C C2 0.36826(19) 0.17468(10) 0.75246(9) 0.0414(3) Uani d . 1.000
C C3 0.3208(2) 0.05259(11) 0.76155(9) 0.0448(4) Uani d . 1.000
C C4 0.4717(2) 0.04288(11) 0.67242(9) 0.0443(4) Uani d . 1.000
C C5 0.4554(2) 0.13676(11) 0.57172(9) 0.0496(4) Uani d . 1.000
C C6 0.4863(2) 0.25405(11) 0.57214(9) 0.0444(4) Uani d . 1.000
C C14 0.8758(2) -0.14316(11) 0.63200(10) 0.0488(4) Uani d . 1.000
C C21 0.2393(2) 0.20405(10) 0.83490(9) 0.0421(4) Uani d . 1.000
C C22 0.0312(2) 0.24877(12) 0.83080(10) 0.0496(4) Uani d . 1.000
C C23 -0.0766(3) 0.28184(13) 0.90385(11) 0.0580(5) Uani d . 1.000
C C24 0.0198(3) 0.27101(14) 0.98165(11) 0.0636(5) Uani d . 1.000
C C25 0.2234(3) 0.22530(15) 0.98804(12) 0.0665(6) Uani d . 1.000
C C26 0.3326(2) 0.19245(12) 0.91516(10) 0.0542(5) Uani d . 1.000
C C31 0.0813(2) 0.03536(14) 0.75770(13) 0.0622(5) Uani d . 1.000
C C32 0.3741(3) -0.03629(12) 0.86027(10) 0.0625(5) Uani d . 1.000
C C41 0.8240(2) -0.24660(11) 0.72951(10) 0.0439(4) Uani d . 1.000
C C42 0.6160(2) -0.28642(12) 0.78285(12) 0.0558(5) Uani d . 1.000
C C43 0.5917(3) -0.38594(13) 0.86975(12) 0.0631(5) Uani d . 1.000
C C45 0.9553(3) -0.40873(13) 0.85467(12) 0.0620(5) Uani d . 1.000
C C46 0.9973(2) -0.31085(12) 0.76702(11) 0.0538(4) Uani d . 1.000
C C61 0.4552(2) 0.35141(11) 0.47507(9) 0.0443(4) Uani d . 1.000
C C62 0.6328(2) 0.39763(12) 0.39928(10) 0.0529(4) Uani d . 1.000
C C63 0.6084(3) 0.48708(13) 0.30964(11) 0.0613(5) Uani d . 1.000
C C64 0.4057(3) 0.53062(13) 0.29626(11) 0.0644(5) Uani d . 1.000
C C65 0.2281(3) 0.48566(16) 0.37049(13) 0.0766(6) Uani d . 1.000
C C66 0.2510(3) 0.39566(15) 0.45995(12) 0.0689(5) Uani d . 1.000
H H1 0.345(2) 0.3300(15) 0.6547(11) 0.059(4) Uiso d . 1.000
H H2 0.52434 0.18003 0.75368 0.0496 Uiso calc R 1.000
H H5 0.794(3) 0.0072(16) 0.5558(14) 0.075(5) Uiso d . 1.000
H H5A 0.56718 0.12780 0.52067 0.0595 Uiso calc R 1.000
H H5B 0.31293 0.13153 0.55624 0.0595 Uiso calc R 1.000
H H6 0.63545 0.26047 0.58215 0.0533 Uiso calc R 1.000
H H22 -0.03622 0.25654 0.77826 0.0596 Uiso calc R 1.000
H H23 -0.21595 0.31171 0.90010 0.0695 Uiso calc R 1.000
H H24 -0.05261 0.29461 1.03008 0.0763 Uiso calc R 1.000
H H25 0.28808 0.21638 1.04164 0.0798 Uiso calc R 1.000
H H26 0.47123 0.16198 0.91995 0.0651 Uiso calc R 1.000
H H31A 0.06299 -0.03715 0.75527 0.0934 Uiso calc R 1.000
H H31B -0.01240 0.03648 0.81622 0.0934 Uiso calc R 1.000
H H31C 0.04326 0.09596 0.69918 0.0934 Uiso calc R 1.000
H H32A 0.52223 -0.02334 0.86404 0.0938 Uiso calc R 1.000
H H32B 0.27505 -0.02933 0.91505 0.0938 Uiso calc R 1.000
H H32C 0.35859 -0.11194 0.86366 0.0938 Uiso calc R 1.000
H H42 0.49352 -0.24676 0.76058 0.0670 Uiso calc R 1.000
H H43 0.45002 -0.41165 0.90449 0.0757 Uiso calc R 1.000
H H45 1.07448 -0.45049 0.87865 0.0745 Uiso calc R 1.000
H H46 1.14085 -0.28823 0.73343 0.0646 Uiso calc R 1.000
H H62 0.77117 0.36858 0.40818 0.0635 Uiso calc R 1.000
H H63 0.72983 0.51746 0.25863 0.0736 Uiso calc R 1.000
H H64 0.38929 0.59106 0.23630 0.0773 Uiso calc R 1.000
H H65 0.09044 0.51550 0.36118 0.0919 Uiso calc R 1.000
H H66 0.12831 0.36480 0.51013 0.0826 Uiso calc R 1.000

loop_
_atom_type_symbol
_atom_type_description
_atom_type_scat_dispersion_real
_atom_type_scat_dispersion_imag
_atom_type_scat_source
O O 0.0106 0.0060 'International Tables Vol C Tables 4.2.6.8 and 6.1.1.4'
N N 0.0061 0.0033 'International Tables Vol C Tables 4.2.6.8 and 6.1.1.4'
H H 0.0000 0.0000 'International Tables Vol C Tables 4.2.6.8 and 6.1.1.4'
C C 0.0033 0.0016 'International Tables Vol C Tables 4.2.6.8 and 6.1.1.4'

loop_
_geom_angle_atom_site_label_1
_geom_angle_atom_site_label_2
_geom_angle_atom_site_label_3
_geom_angle_site_symmetry_1
_geom_angle_site_symmetry_2
_geom_angle_site_symmetry_3
_geom_angle
_geom_angle_publ_flag
C2 N1 C6 . . . 112.55(11) no
N5 N4 C4 . . . 118.90(11) no
N4 N5 C14 . . . 119.82(12) no
C43 N44 C45 . . . 116.03(15) no
C2 N1 H1 . . . 108.0(9) no
C6 N1 H1 . . . 108.4(9) no
C14 N5 H5 . . . 114.1(13) no
N4 N5 H5 . . . 123.4(14) no
N1 C2 C21 . . . 109.36(11) no
C3 C2 C21 . . . 115.32(10) no
N1 C2 C3 . . . 109.55(10) no
C2 C3 C4 . . . 105.43(10) no
C31 C3 C32 . . . 109.43(12) no
C2 C3 C32 . . . 108.92(11) no
C4 C3 C31 . . . 109.77(12) no
C2 C3 C31 . . . 112.07(12) no
C4 C3 C32 . . . 111.19(12) no
N4 C4 C3 . . . 116.53(11) no
N4 C4 C5 . . . 127.81(12) no
C3 C4 C5 . . . 115.62(12) no
C4 C5 C6 . . . 109.92(11) no
N1 C6 C61 . . . 110.52(11) no
C5 C6 C61 . . . 111.96(11) no
N1 C6 C5 . . . 108.38(11) no
O14 C14 C41 . . . 119.65(13) no
N5 C14 C41 . . . 120.00(12) no
O14 C14 N5 . . . 120.34(13) no
C2 C21 C22 . . . 122.00(11) no
C2 C21 C26 . . . 120.12(12) no
C22 C21 C26 . . . 117.80(12) no
C21 C22 C23 . . . 120.70(13) no
C22 C23 C24 . . . 120.49(17) no
C23 C24 C25 . . . 119.76(16) no
C24 C25 C26 . . . 120.11(15) no
C21 C26 C25 . . . 121.13(13) no
C42 C41 C46 . . . 116.93(13) no
C14 C41 C42 . . . 125.26(12) no
C14 C41 C46 . . . 117.73(12) no
C41 C42 C43 . . . 119.17(14) no
N44 C43 C42 . . . 124.22(16) no
N44 C45 C46 . . . 124.32(16) no
C41 C46 C45 . . . 119.32(14) no
C6 C61 C62 . . . 119.72(12) no
C6 C61 C66 . . . 121.71(12) no
C62 C61 C66 . . . 118.57(13) no
C61 C62 C63 . . . 120.77(13) no
C62 C63 C64 . . . 119.93(15) no
C63 C64 C65 . . . 120.03(15) no
C64 C65 C66 . . . 120.35(18) no
C61 C66 C65 . . . 120.35(16) no
N1 C2 H2 . . . 107.00 no
C3 C2 H2 . . . 107.00 no
C21 C2 H2 . . . 107.00 no
C4 C5 H5A . . . 110.00 no
C4 C5 H5B . . . 110.00 no
C6 C5 H5A . . . 110.00 no
C6 C5 H5B . . . 110.00 no
H5A C5 H5B . . . 108.00 no
N1 C6 H6 . . . 109.00 no
C5 C6 H6 . . . 109.00 no
C61 C6 H6 . . . 109.00 no
C21 C22 H22 . . . 120.00 no
C23 C22 H22 . . . 120.00 no
C22 C23 H23 . . . 120.00 no
C24 C23 H23 . . . 120.00 no
C23 C24 H24 . . . 120.00 no
C25 C24 H24 . . . 120.00 no
C24 C25 H25 . . . 120.00 no
C26 C25 H25 . . . 120.00 no
C21 C26 H26 . . . 119.00 no
C25 C26 H26 . . . 119.00 no
C3 C31 H31A . . . 109.00 no
C3 C31 H31B . . . 109.00 no
C3 C31 H31C . . . 109.00 no
H31A C31 H31B . . . 109.00 no
H31A C31 H31C . . . 109.00 no
H31B C31 H31C . . . 109.00 no
C3 C32 H32A . . . 109.00 no
C3 C32 H32B . . . 109.00 no
C3 C32 H32C . . . 109.00 no
H32A C32 H32B . . . 109.00 no
H32A C32 H32C . . . 109.00 no
H32B C32 H32C . . . 109.00 no
C41 C42 H42 . . . 120.00 no
C43 C42 H42 . . . 120.00 no
N44 C43 H43 . . . 118.00 no
C42 C43 H43 . . . 118.00 no
N44 C45 H45 . . . 118.00 no
C46 C45 H45 . . . 118.00 no
C41 C46 H46 . . . 120.00 no
C45 C46 H46 . . . 120.00 no
C61 C62 H62 . . . 120.00 no
C63 C62 H62 . . . 120.00 no
C62 C63 H63 . . . 120.00 no
C64 C63 H63 . . . 120.00 no
C63 C64 H64 . . . 120.00 no
C65 C64 H64 . . . 120.00 no
C64 C65 H65 . . . 120.00 no
C66 C65 H65 . . . 120.00 no
C61 C66 H66 . . . 120.00 no
C65 C66 H66 . . . 120.00 no

loop_
_geom_bond_atom_site_label_1
_geom_bond_atom_site_label_2
_geom_bond_site_symmetry_1
_geom_bond_site_symmetry_2
_geom_bond_distance
_geom_bond_publ_flag
O14 C14 . . 1.2279(17) no
N1 C2 . . 1.4627(17) no
N1 C6 . . 1.4578(17) no
N4 N5 . . 1.3889(17) no
N4 C4 . . 1.2744(19) no
N5 C14 . . 1.345(2) no
N44 C43 . . 1.325(2) no
N44 C45 . . 1.319(2) no
N1 H1 . . 0.90(2) no
N5 H5 . . 0.89(2) no
C2 C3 . . 1.554(2) no
C2 C21 . . 1.5123(18) no
C3 C4 . . 1.5242(18) no
C3 C32 . . 1.5303(19) no
C3 C31 . . 1.5314(18) no
C4 C5 . . 1.5063(18) no
C5 C6 . . 1.530(2) no
C6 C61 . . 1.5105(18) no
C14 C41 . . 1.499(2) no
C21 C22 . . 1.3882(19) no
C21 C26 . . 1.3855(18) no
C22 C23 . . 1.380(2) no
C23 C24 . . 1.366(2) no
C24 C25 . . 1.369(3) no
C25 C26 . . 1.379(2) no
C41 C42 . . 1.3781(19) no
C41 C46 . . 1.3814(19) no
C42 C43 . . 1.381(2) no
C45 C46 . . 1.377(2) no
C61 C66 . . 1.382(2) no
C61 C62 . . 1.3717(18) no
C62 C63 . . 1.385(2) no
C63 C64 . . 1.367(3) no
C64 C65 . . 1.358(2) no
C65 C66 . . 1.384(3) no
C2 H2 . . 0.9800 no
C5 H5A . . 0.9700 no
C5 H5B . . 0.9700 no
C6 H6 . . 0.9800 no
C22 H22 . . 0.9300 no
C23 H23 . . 0.9300 no
C24 H24 . . 0.9300 no
C25 H25 . . 0.9300 no
C26 H26 . . 0.9300 no
C31 H31A . . 0.9600 no
C31 H31B . . 0.9600 no
C31 H31C . . 0.9600 no
C32 H32A . . 0.9600 no
C32 H32B . . 0.9600 no
C32 H32C . . 0.9600 no
C42 H42 . . 0.9300 no
C43 H43 . . 0.9300 no
C45 H45 . . 0.9300 no
C46 H46 . . 0.9300 no
C62 H62 . . 0.9300 no
C63 H63 . . 0.9300 no
C64 H64 . . 0.9300 no
C65 H65 . . 0.9300 no
C66 H66 . . 0.9300 no

loop_
_geom_contact_atom_site_label_1
_geom_contact_atom_site_label_2
_geom_contact_distance
_geom_contact_site_symmetry_1
_geom_contact_site_symmetry_2
_geom_contact_publ_flag
O14 N5 2.9648(17) . 2_756 no
O14 H46 2.5900 . . no
O14 H5 2.10(2) . 2_756 no
O14 H5A 2.5600 . 2_756 no
N4 C42 2.866(2) . . no
N5 O14 2.9648(17) . 2_756 no
N1 H31C 2.6200 . . no
N1 H22 2.6200 . . no
N1 H66 2.5700 . . no
N4 H32A 2.6400 . . no
N4 H32C 2.5300 . . no
N4 H42 2.4700 . . no
N5 H5A 2.4800 . . no
N5 H42 2.8400 . . no
N44 H43 2.7400 . 2_647 no
C22 C31 3.330(3) . . no
C26 C32 3.350(2) . . no
C31 C22 3.330(3) . . no
C32 C26 3.350(2) . . no
C42 N4 2.866(2) . . no
C46 C63 3.596(2) . 2_756 no
C46 C62 3.546(2) . 2_756 no
C62 C46 3.546(2) . 2_756 no
C63 C46 3.596(2) . 2_756 no
C5 H31C 2.8100 . . no
C5 H5 2.65(2) . . no
C14 H5 3.037(19) . 2_756 no
C21 H32B 2.7400 . . no
C21 H31B 2.8600 . . no
C22 H63 3.0600 . 2_666 no
C22 H31B 2.8500 . . no
C22 H1 2.790(14) . . no
C23 H64 3.0400 . 2_566 no
C24 H32C 3.0800 . 2_557 no
C26 H64 3.1000 . 2_666 no
C26 H32B 2.8900 . . no
C31 H22 3.0200 . . no
C31 H5B 2.8500 . . no
C45 H63 3.0100 . 2_756 no
C45 H24 2.8500 . 2_657 no
C46 H62 3.0900 . 2_756 no
C62 H46 2.9900 . 2_756 no
C63 H1 2.66(2) . 2_666 no
C64 H1 2.824(18) . 2_666 no
C66 H1 2.853(15) . . no
H1 C22 2.790(14) . . no
H1 C66 2.853(15) . . no
H1 C63 2.66(2) . 2_666 no
H1 C64 2.824(18) . 2_666 no
H2 H6 2.3100 . . no
H2 H26 2.3600 . . no
H2 H32A 2.4400 . . no
H5 C5 2.65(2) . . no
H5 H5A 2.0100 . . no
H5 O14 2.10(2) . 2_756 no
H5 C14 3.037(19) . 2_756 no
H5A N5 2.4800 . . no
H5A H5 2.0100 . . no
H5A O14 2.5600 . 2_756 no
H5B C31 2.8500 . . no
H5B H31C 2.3400 . . no
H6 H2 2.3100 . . no
H6 H62 2.3900 . . no
H22 N1 2.6200 . . no
H22 C31 3.0200 . . no
H23 H64 2.3400 . 2_566 no
H24 C45 2.8500 . 2_657 no
H26 H2 2.3600 . . no
H31A H32C 2.5700 . . no
H31B C21 2.8600 . . no
H31B C22 2.8500 . . no
H31B H32B 2.4300 . . no
H31C N1 2.6200 . . no
H31C C5 2.8100 . . no
H31C H5B 2.3400 . . no
H32A N4 2.6400 . . no
H32A H2 2.4400 . . no
H32B C21 2.7400 . . no
H32B C26 2.8900 . . no
H32B H31B 2.4300 . . no
H32C N4 2.5300 . . no
H32C H31A 2.5700 . . no
H32C C24 3.0800 . 2_557 no
H42 N4 2.4700 . . no
H42 N5 2.8400 . . no
H42 H46 2.4300 . 1_455 no
H43 H45 2.5500 . 1_455 no
H43 N44 2.7400 . 2_647 no
H45 H43 2.5500 . 1_655 no
H46 O14 2.5900 . . no
H46 H42 2.4300 . 1_655 no
H46 C62 2.9900 . 2_756 no
H62 H6 2.3900 . . no
H62 H65 2.5900 . 1_655 no
H62 C46 3.0900 . 2_756 no
H63 C22 3.0600 . 2_666 no
H63 C45 3.0100 . 2_756 no
H64 C23 3.0400 . 2_566 no
H64 C26 3.1000 . 2_666 no
H64 H23 2.3400 . 2_566 no
H65 H62 2.5900 . 1_455 no
H66 N1 2.5700 . . no

loop_
_geom_hbond_atom_site_label_D
_geom_hbond_atom_site_label_H
_geom_hbond_atom_site_label_A
_geom_hbond_site_symmetry_A
_geom_hbond_distance_DH
_geom_hbond_distance_HA
_geom_hbond_distance_DA
_geom_hbond_angle_DHA
_geom_hbond_publ_flag
N5 H5 O14 2_756 0.89(2) 2.10(2) 2.9648(17) 167.1(17) yes
C5 H5A O14 2_756 0.97 2.56 3.4376(17) 151 yes

loop_
_geom_torsion_atom_site_label_1
_geom_torsion_atom_site_label_2
_geom_torsion_atom_site_label_3
_geom_torsion_atom_site_label_4
_geom_torsion_site_symmetry_1
_geom_torsion_site_symmetry_2
_geom_torsion_site_symmetry_3
_geom_torsion_site_symmetry_4
_geom_torsion
_geom_torsion_publ_flag
C6 N1 C2 C3 . . . . -66.16(13) no
C6 N1 C2 C21 . . . . 166.56(11) no
C2 N1 C6 C5 . . . . 62.66(13) no
C2 N1 C6 C61 . . . . -174.31(11) no
C4 N4 N5 C14 . . . . -175.94(13) no
N5 N4 C4 C3 . . . . -177.47(12) no
N5 N4 C4 C5 . . . . 0.2(2) no
N4 N5 C14 O14 . . . . -166.63(13) no
N4 N5 C14 C41 . . . . 14.9(2) no
C45 N44 C43 C42 . . . . -0.9(3) no
C43 N44 C45 C46 . . . . 0.6(3) no
N1 C2 C3 C4 . . . . 57.28(12) no
N1 C2 C3 C31 . . . . -62.09(14) no
N1 C2 C3 C32 . . . . 176.68(11) no
C21 C2 C3 C4 . . . . -178.86(10) no
C21 C2 C3 C31 . . . . 61.77(14) no
C21 C2 C3 C32 . . . . -59.46(14) no
N1 C2 C21 C22 . . . . 37.55(17) no
N1 C2 C21 C26 . . . . -138.95(13) no
C3 C2 C21 C22 . . . . -86.41(16) no
C3 C2 C21 C26 . . . . 97.09(15) no
C2 C3 C4 N4 . . . . 124.14(13) no
C2 C3 C4 C5 . . . . -53.79(14) no
C31 C3 C4 N4 . . . . -114.98(15) no
C31 C3 C4 C5 . . . . 67.09(16) no
C32 C3 C4 N4 . . . . 6.26(18) no
C32 C3 C4 C5 . . . . -171.68(12) no
N4 C4 C5 C6 . . . . -124.15(15) no
C3 C4 C5 C6 . . . . 53.51(15) no
C4 C5 C6 N1 . . . . -53.75(13) no
C4 C5 C6 C61 . . . . -175.90(10) no
N1 C6 C61 C62 . . . . 147.45(14) no
N1 C6 C61 C66 . . . . -32.7(2) no
C5 C6 C61 C62 . . . . -91.63(16) no
C5 C6 C61 C66 . . . . 88.18(17) no
O14 C14 C41 C42 . . . . -144.04(16) no
O14 C14 C41 C46 . . . . 32.6(2) no
N5 C14 C41 C42 . . . . 34.5(2) no
N5 C14 C41 C46 . . . . -148.87(14) no
C2 C21 C22 C23 . . . . -175.68(14) no
C26 C21 C22 C23 . . . . 0.9(2) no
C2 C21 C26 C25 . . . . 176.00(15) no
C22 C21 C26 C25 . . . . -0.6(2) no
C21 C22 C23 C24 . . . . -0.1(3) no
C22 C23 C24 C25 . . . . -1.1(3) no
C23 C24 C25 C26 . . . . 1.3(3) no
C24 C25 C26 C21 . . . . -0.4(3) no
C14 C41 C42 C43 . . . . 177.21(15) no
C46 C41 C42 C43 . . . . 0.5(2) no
C14 C41 C46 C45 . . . . -177.74(15) no
C42 C41 C46 C45 . . . . -0.8(2) no
C41 C42 C43 N44 . . . . 0.4(3) no
N44 C45 C46 C41 . . . . 0.2(3) no
C6 C61 C62 C63 . . . . -179.90(14) no
C66 C61 C62 C63 . . . . 0.3(2) no
C6 C61 C66 C65 . . . . 179.38(17) no
C62 C61 C66 C65 . . . . -0.8(3) no
C61 C62 C63 C64 . . . . 0.4(3) no
C62 C63 C64 C65 . . . . -0.5(3) no
C63 C64 C65 C66 . . . . 0.0(3) no
C64 C65 C66 C61 . . . . 0.7(3) no
